data_7135762
loop_
_publ_author_name
'Firdausiah, Syadza'
'Iwai, Hiroya'
'Kikukawa, Yuji'

_publ_section_title
;
 Supramolecular catalysis by the inside of a bowl-type dodecavanadate for
 cyanamide dimerization.
;
_journal_issue 40
_journal_name_full 'Chemical communications (Cambridge, England)'
_journal_page_first 10180
_journal_page_last 10183
_journal_paper_doi 10.1039/d6cc00968a
_journal_volume 62
_journal_year 2026
_chemical_formula_sum 'C76 H176 N6 O37 S4 V12'
_chemical_formula_weight 2505.74
_space_group_crystal_system tetragonal
_space_group_IT_number 96
_space_group_name_Hall 'P 4nw 2abw'
_space_group_name_H-M_alt 'P 43 21 2'
_atom_sites_solution_hydrogens geom
_audit_creation_method SHELXL-2019/3
_audit_update_record
;
2026-02-12 deposited with the CCDC.	2026-04-22 downloaded from the CCDC.
;
_cell_angle_alpha 90
_cell_angle_beta 90
_cell_angle_gamma 90
_cell_formula_units_Z 8
_cell_length_a 20.01620(10)
_cell_length_b 20.01620(10)
_cell_length_c 56.3966(4)
_cell_measurement_reflns_used 78779
_cell_measurement_temperature 100.00(10)
_cell_measurement_theta_max 75.6140
_cell_measurement_theta_min 2.3260
_cell_volume 22595.2(2)
_computing_cell_refinement 'CrysAlisPro 1.171.43.136a (Rigaku OD, 2024)'
_computing_data_collection 'CrysAlisPro 1.171.43.136a (Rigaku OD, 2024)'
_computing_data_reduction 'CrysAlisPro 1.171.43.136a (Rigaku OD, 2024)'
_computing_structure_refinement 'SHELXL-2019/2 (Sheldrick, 2019)'
_computing_structure_solution 'olex2.solve 1.5-ac6-020 (Bourhis et al., 2015)'
_diffrn_ambient_temperature 100.00(10)
_diffrn_detector 'Hybrid Pixel Array Detector'
_diffrn_detector_area_resol_mean 10.0000
_diffrn_measured_fraction_theta_full 1.000
_diffrn_measured_fraction_theta_max 0.990
_diffrn_measurement_device 'four-circle diffractometer'
_diffrn_measurement_device_type 'XtaLAB Synergy R, DW system, HyPix'
_diffrn_measurement_method '\w scans'
_diffrn_radiation_type CuK\a
_diffrn_radiation_wavelength 1.54184
_diffrn_reflns_av_R_equivalents 0.0704
_diffrn_reflns_av_unetI/netI 0.0327
_diffrn_reflns_Laue_measured_fraction_full 1.000
_diffrn_reflns_Laue_measured_fraction_max 0.990
_diffrn_reflns_limit_h_max 22
_diffrn_reflns_limit_h_min -24
_diffrn_reflns_limit_k_max 23
_diffrn_reflns_limit_k_min -25
_diffrn_reflns_limit_l_max 70
_diffrn_reflns_limit_l_min -70
_diffrn_reflns_number 176211
_diffrn_reflns_point_group_measured_fraction_full 1.000
_diffrn_reflns_point_group_measured_fraction_max 0.982
_diffrn_reflns_theta_full 67.684
_diffrn_reflns_theta_max 76.115
_diffrn_reflns_theta_min 2.342
_diffrn_source 'Rotating-anode X-ray tube'
_diffrn_source_type 'Rigaku (Cu) X-ray Source'
_exptl_absorpt_coefficient_mu 9.245
_exptl_absorpt_correction_T_max 1.00000
_exptl_absorpt_correction_T_min 0.19015
_exptl_absorpt_correction_type multi-scan
_exptl_absorpt_process_details
;
CrysAlisPro 1.171.43.136a (Rigaku Oxford Diffraction, 2024)
Empirical absorption correction using spherical harmonics,
implemented in SCALE3 ABSPACK scaling algorithm.
;
_exptl_crystal_colour brown
_exptl_crystal_density_diffrn 1.473
_exptl_crystal_description block
_exptl_crystal_F_000 10480
_exptl_crystal_size_max 0.328
_exptl_crystal_size_mid 0.195
_exptl_crystal_size_min 0.098
_refine_diff_density_max 1.509
_refine_diff_density_min -1.215
_refine_diff_density_rms 0.136
_refine_ls_abs_structure_details
;
 Flack x determined using 7872 quotients [(I+)-(I-)]/[(I+)+(I-)]
 (Parsons, Flack and Wagner, Acta Cryst. B69 (2013) 249-259).
;
_refine_ls_abs_structure_Flack 0.003(3)
_refine_ls_extinction_method none
_refine_ls_goodness_of_fit_ref 1.041
_refine_ls_hydrogen_treatment constr
_refine_ls_matrix_type full
_refine_ls_number_parameters 1217
_refine_ls_number_reflns 23221
_refine_ls_number_restraints 296
_refine_ls_restrained_S_all 1.479
_refine_ls_R_factor_all 0.0931
_refine_ls_R_factor_gt 0.0839
_refine_ls_shift/su_max 0.002
_refine_ls_shift/su_mean 0.000
_refine_ls_structure_factor_coef Fsqd
_refine_ls_weighting_details 'w=1/[\s^2^(Fo^2^)+(0.1184P)^2^+134.6630P] where P=(Fo^2^+2Fc^2^)/3'
_refine_ls_weighting_scheme calc
_refine_ls_wR_factor_gt 0.2221
_refine_ls_wR_factor_ref 0.2316
_reflns_Friedel_coverage 0.788
_reflns_Friedel_fraction_full 1.000
_reflns_Friedel_fraction_max 0.972
_reflns_number_gt 20584
_reflns_number_total 23221
_reflns_threshold_expression 'I > 2\s(I)'
_cod_data_source_file d6cc00968a2.cif
_cod_data_source_block V12CA
_cod_depositor_comments 'Adding full bibliography for 7135761--7135762.cif.'
_cod_original_cell_volume 22595.2(3)
_cod_database_code 7135762
_shelx_shelxl_version_number 2019/3
_shelx_space_group_comment
;
The symmetry employed for this shelxl refinement is uniquely defined
by the following loop, which should always be used as a source of
symmetry information in preference to the above space-group names.
They are only intended as comments.
;
_shelx_estimated_absorpt_t_min 0.151
_shelx_estimated_absorpt_t_max 0.464

loop_
_space_group_symop_operation_xyz
'x, y, z'
'-y+1/2, x+1/2, z+3/4'
'-x, -y, z+1/2'
'y+1/2, -x+1/2, z+1/4'
'x+1/2, -y+1/2, -z+1/4'
'-x+1/2, y+1/2, -z+3/4'
'y, x, -z'
'-y, -x, -z+1/2'

loop_
_atom_site_label
_atom_site_type_symbol
_atom_site_fract_x
_atom_site_fract_y
_atom_site_fract_z
_atom_site_U_iso_or_equiv
_atom_site_adp_type
_atom_site_occupancy
_atom_site_site_symmetry_order
_atom_site_calc_flag
_atom_site_refinement_flags_posn
_atom_site_refinement_flags_adp
_atom_site_refinement_flags_occupancy
_atom_site_disorder_assembly
_atom_site_disorder_group
C1 C 0.3690(6) 0.8638(5) 0.5716(2) 0.041(3) Uani 1 1 d . . . . .
C101 C 0.4552(10) 0.3022(8) 0.6188(4) 0.082(4) Uani 1 1 d . U . . .
H10A H 0.417344 0.333887 0.617992 0.098 Uiso 1 1 calc R U . . .
H10B H 0.452658 0.279895 0.634485 0.098 Uiso 1 1 calc R U . . .
C102 C 0.5157(13) 0.3406(11) 0.6184(5) 0.118(6) Uani 1 1 d . U . . .
H10C H 0.514444 0.368594 0.603920 0.142 Uiso 1 1 calc R U . . .
H10D H 0.553180 0.308863 0.616439 0.142 Uiso 1 1 calc R U . . .
C103 C 0.5327(15) 0.3850(14) 0.6384(6) 0.146(7) Uani 1 1 d . U . . .
H10E H 0.498732 0.420939 0.638299 0.176 Uiso 1 1 calc R U . . .
H10F H 0.524432 0.358527 0.652959 0.176 Uiso 1 1 calc R U . . .
C104 C 0.5947(19) 0.4169(18) 0.6419(7) 0.204(12) Uani 1 1 d . U . . .
H10G H 0.593089 0.443478 0.656452 0.306 Uiso 1 1 calc R U . . .
H10H H 0.630015 0.383236 0.643173 0.306 Uiso 1 1 calc R U . . .
H10I H 0.604048 0.446295 0.628361 0.306 Uiso 1 1 calc R U . . .
C105 C 0.5030(9) 0.2054(8) 0.5975(3) 0.068(4) Uani 1 1 d . . . . .
H10J H 0.491301 0.170116 0.585899 0.081 Uiso 1 1 calc R U . . .
H10K H 0.539706 0.232027 0.590488 0.081 Uiso 1 1 calc R U . . .
C106 C 0.5281(12) 0.1735(9) 0.6184(4) 0.090(6) Uani 1 1 d . . . . .
H10L H 0.490918 0.149988 0.626489 0.108 Uiso 1 1 calc R U . . .
H10M H 0.545353 0.207952 0.629412 0.108 Uiso 1 1 calc R U . . .
C107 C 0.5848(9) 0.1224(10) 0.6129(4) 0.083(6) Uani 1 1 d . . . . .
H10N H 0.566881 0.085121 0.603306 0.100 Uiso 1 1 calc R U . . .
H10O H 0.620709 0.144496 0.603779 0.100 Uiso 1 1 calc R U . . .
C108 C 0.6127(12) 0.0956(11) 0.6359(5) 0.114(9) Uani 1 1 d . . . . .
H10P H 0.648402 0.063470 0.632529 0.171 Uiso 1 1 calc R U . . .
H10Q H 0.630799 0.132584 0.645354 0.171 Uiso 1 1 calc R U . . .
H10R H 0.577106 0.073358 0.644882 0.171 Uiso 1 1 calc R U . . .
C109 C 0.4317(9) 0.2883(7) 0.5763(2) 0.063(4) Uani 1 1 d . . . . .
H10S H 0.394877 0.320614 0.578686 0.076 Uiso 1 1 calc R U . . .
H10T H 0.472413 0.314074 0.572367 0.076 Uiso 1 1 calc R U . . .
C110 C 0.4153(9) 0.2457(9) 0.5565(3) 0.069(4) Uani 1 1 d . . . . .
H11A H 0.378656 0.215575 0.561427 0.083 Uiso 1 1 calc R U . . .
H11B H 0.454645 0.217437 0.553004 0.083 Uiso 1 1 calc R U . . .
C111 C 0.3951(9) 0.2783(10) 0.5344(3) 0.073(5) Uani 1 1 d . . . . .
H11C H 0.430722 0.309518 0.529382 0.088 Uiso 1 1 calc R U . . .
H11D H 0.354165 0.304849 0.537350 0.088 Uiso 1 1 calc R U . . .
C112 C 0.3812(10) 0.2278(16) 0.5140(4) 0.121(10) Uani 1 1 d . . . . .
H11E H 0.367943 0.252300 0.499659 0.182 Uiso 1 1 calc R U . . .
H11F H 0.421843 0.202075 0.510682 0.182 Uiso 1 1 calc R U . . .
H11G H 0.345253 0.197404 0.518652 0.182 Uiso 1 1 calc R U . . .
C113 C 0.3831(8) 0.2096(8) 0.6072(3) 0.064(3) Uani 1 1 d . U . . .
H11H H 0.379483 0.171248 0.596233 0.077 Uiso 1 1 calc R U . . .
H11I H 0.390832 0.191177 0.623309 0.077 Uiso 1 1 calc R U . . .
C114 C 0.3186(10) 0.2448(10) 0.6074(4) 0.085(4) Uani 1 1 d . U . . .
H11J H 0.305980 0.256443 0.590920 0.102 Uiso 1 1 calc R U . . .
H11K H 0.323064 0.286922 0.616469 0.102 Uiso 1 1 calc R U . . .
C115 C 0.2639(10) 0.2023(10) 0.6184(4) 0.087(5) Uani 1 1 d . U . . .
H11L H 0.254349 0.163622 0.607986 0.104 Uiso 1 1 calc R U . . .
H11M H 0.279083 0.185084 0.633932 0.104 Uiso 1 1 calc R U . . .
C116 C 0.2044(15) 0.2412(16) 0.6215(6) 0.141(9) Uani 1 1 d . U . . .
H11N H 0.169452 0.213323 0.628578 0.212 Uiso 1 1 calc R U . . .
H11O H 0.213837 0.279147 0.631936 0.212 Uiso 1 1 calc R U . . .
H11P H 0.189151 0.257726 0.606040 0.212 Uiso 1 1 calc R U . . .
C201 C 0.6443(7) 0.1845(6) 0.5075(3) 0.052(3) Uani 1 1 d . . . . .
H20A H 0.639366 0.201900 0.491166 0.062 Uiso 1 1 calc R U . . .
H20B H 0.689117 0.197669 0.513272 0.062 Uiso 1 1 calc R U . . .
C202 C 0.5919(7) 0.2171(6) 0.5232(3) 0.057(4) Uani 1 1 d . . . . .
H20C H 0.602546 0.208581 0.540023 0.068 Uiso 1 1 calc R U . . .
H20D H 0.547539 0.197414 0.519743 0.068 Uiso 1 1 calc R U . . .
C203 C 0.5898(11) 0.2926(9) 0.5186(4) 0.098(7) Uani 1 1 d . . . . .
H20E H 0.635990 0.310207 0.518801 0.117 Uiso 1 1 calc R U . . .
H20F H 0.564982 0.314358 0.531710 0.117 Uiso 1 1 calc R U . . .
C204 C 0.5562(9) 0.3116(9) 0.4946(4) 0.085(6) Uani 1 1 d . . . . .
H20G H 0.556337 0.360310 0.492721 0.127 Uiso 1 1 calc R U . . .
H20H H 0.581052 0.291181 0.481482 0.127 Uiso 1 1 calc R U . . .
H20I H 0.509989 0.295336 0.494402 0.127 Uiso 1 1 calc R U . . .
C205 C 0.6544(6) 0.0789(6) 0.5311(2) 0.047(3) Uani 1 1 d . . . . .
H20J H 0.623152 0.099076 0.542627 0.057 Uiso 1 1 calc R U . . .
H20K H 0.643965 0.030583 0.530195 0.057 Uiso 1 1 calc R U . . .
C206 C 0.7239(7) 0.0864(8) 0.5405(3) 0.061(4) Uani 1 1 d . . . . .
H20L H 0.754255 0.056484 0.531585 0.073 Uiso 1 1 calc R U . . .
H20M H 0.739081 0.132963 0.537957 0.073 Uiso 1 1 calc R U . . .
C207 C 0.7273(9) 0.0702(9) 0.5660(3) 0.073(4) Uani 1 1 d . . . . .
H20N H 0.712613 0.023423 0.568160 0.088 Uiso 1 1 calc R U . . .
H20O H 0.695176 0.099134 0.574510 0.088 Uiso 1 1 calc R U . . .
C208 C 0.7965(11) 0.0784(12) 0.5777(5) 0.109(8) Uani 1 1 d . . . . .
H20P H 0.793501 0.066468 0.594534 0.164 Uiso 1 1 calc R U . . .
H20Q H 0.828775 0.048938 0.569840 0.164 Uiso 1 1 calc R U . . .
H20R H 0.811289 0.124863 0.576208 0.164 Uiso 1 1 calc R U . . .
C209 C 0.6928(7) 0.0877(9) 0.4886(3) 0.068(4) Uani 1 1 d . . . . .
H20S H 0.682718 0.110252 0.473419 0.082 Uiso 1 1 calc R U . . .
H20T H 0.736918 0.104235 0.494020 0.082 Uiso 1 1 calc R U . . .
C210 C 0.6989(9) 0.0142(10) 0.4839(4) 0.089(6) Uani 1 1 d . . . . .
H21A H 0.673875 -0.010663 0.496208 0.106 Uiso 1 1 calc R U . . .
H21B H 0.746489 0.001031 0.485091 0.106 Uiso 1 1 calc R U . . .
C211 C 0.6719(10) -0.0058(10) 0.4591(4) 0.086(6) Uani 1 1 d . . . . .
H21C H 0.623248 0.002796 0.458512 0.104 Uiso 1 1 calc R U . . .
H21D H 0.693380 0.022750 0.446899 0.104 Uiso 1 1 calc R U . . .
C212 C 0.6840(14) -0.0741(11) 0.4534(5) 0.120(9) Uani 1 1 d . . . . .
H21E H 0.666009 -0.083936 0.437627 0.181 Uiso 1 1 calc R U . . .
H21F H 0.732162 -0.082732 0.453558 0.181 Uiso 1 1 calc R U . . .
H21G H 0.662002 -0.102694 0.465175 0.181 Uiso 1 1 calc R U . . .
C213 C 0.5719(6) 0.0849(7) 0.4994(3) 0.057(3) Uani 1 1 d D U . . .
H21H H 0.540655 0.092337 0.512761 0.068 Uiso 1 1 calc R U . . .
H21I H 0.574547 0.036144 0.496679 0.068 Uiso 1 1 calc R U . . .
C214 C 0.5423(8) 0.1177(10) 0.4772(3) 0.076(4) Uani 1 1 d D U . . .
H21J H 0.536769 0.166274 0.479703 0.091 Uiso 1 1 calc R U . . .
H21K H 0.572517 0.110875 0.463459 0.091 Uiso 1 1 calc R U . . .
C215 C 0.4752(9) 0.0854(12) 0.4724(4) 0.094(5) Uani 1 1 d D U . . .
H21L H 0.479238 0.036582 0.474730 0.113 Uiso 1 1 calc R U . . .
H21M H 0.442367 0.102455 0.484039 0.113 Uiso 1 1 calc R U . . .
C216 C 0.4504(10) 0.0984(14) 0.4484(4) 0.179(11) Uani 1 1 d D U . . .
H21N H 0.406989 0.076467 0.446341 0.268 Uiso 1 1 calc R U . . .
H21O H 0.445279 0.146651 0.446115 0.268 Uiso 1 1 calc R U . . .
H21P H 0.482166 0.080748 0.436802 0.268 Uiso 1 1 calc R U . . .
C301 C 0.8093(6) 0.8105(5) 0.3898(2) 0.038(2) Uani 1 1 d . . . . .
H30A H 0.857042 0.817578 0.393699 0.046 Uiso 1 1 calc R U . . .
H30B H 0.805758 0.807645 0.372319 0.046 Uiso 1 1 calc R U . . .
C302 C 0.7701(5) 0.8712(5) 0.39811(18) 0.032(2) Uani 1 1 d . . . . .
H30C H 0.721621 0.861334 0.397672 0.038 Uiso 1 1 calc R U . . .
H30D H 0.782436 0.882202 0.414655 0.038 Uiso 1 1 calc R U . . .
C303 C 0.7853(6) 0.9300(6) 0.3821(2) 0.043(3) Uani 1 1 d . . . . .
H30E H 0.775766 0.917383 0.365501 0.051 Uiso 1 1 calc R U . . .
H30F H 0.833468 0.940820 0.383300 0.051 Uiso 1 1 calc R U . . .
C304 C 0.7445(8) 0.9916(6) 0.3886(2) 0.058(4) Uani 1 1 d . . . . .
H30G H 0.755998 1.028271 0.377806 0.086 Uiso 1 1 calc R U . . .
H30H H 0.696819 0.981369 0.387131 0.086 Uiso 1 1 calc R U . . .
H30I H 0.754515 1.004804 0.404927 0.086 Uiso 1 1 calc R U . . .
C305 C 0.7823(5) 0.7484(5) 0.42688(18) 0.0370(19) Uani 1 1 d D U . . .
H30J H 0.768472 0.704239 0.433127 0.044 Uiso 1 1 calc R U . . .
H30K H 0.746522 0.780658 0.430825 0.044 Uiso 1 1 calc R U . . .
C306 C 0.8466(6) 0.7699(6) 0.43967(18) 0.045(2) Uani 1 1 d D U . . .
H30L H 0.882302 0.736926 0.436436 0.054 Uiso 1 1 calc R U . . .
H30M H 0.861318 0.813695 0.433448 0.054 Uiso 1 1 calc R U . . .
C307 C 0.8356(8) 0.7751(7) 0.4664(2) 0.060(3) Uani 1 1 d D U . . .
H30N H 0.874352 0.798129 0.473621 0.072 Uiso 1 1 calc R U . . .
H30O H 0.795427 0.802674 0.469432 0.072 Uiso 1 1 calc R U . . .
C309 C 0.7200(6) 0.7260(5) 0.3902(2) 0.0380(19) Uani 1 1 d . U . . .
H30P H 0.723312 0.724691 0.372656 0.046 Uiso 1 1 calc R U . . .
H30Q H 0.687977 0.761836 0.394384 0.046 Uiso 1 1 calc R U . . .
C310 C 0.6921(7) 0.6588(6) 0.3989(2) 0.047(2) Uani 1 1 d . U . . .
H31A H 0.683451 0.661525 0.416194 0.057 Uiso 1 1 calc R U . . .
H31B H 0.725768 0.623344 0.396255 0.057 Uiso 1 1 calc R U . . .
C311 C 0.6269(8) 0.6404(8) 0.3860(3) 0.062(3) Uani 1 1 d . U . . .
H31C H 0.597805 0.680220 0.384714 0.074 Uiso 1 1 calc R U . . .
H31D H 0.637216 0.624633 0.369717 0.074 Uiso 1 1 calc R U . . .
C312 C 0.5917(10) 0.5862(11) 0.3996(4) 0.094(5) Uani 1 1 d . U . . .
H31E H 0.550156 0.574201 0.391443 0.141 Uiso 1 1 calc R U . . .
H31F H 0.620639 0.546791 0.400652 0.141 Uiso 1 1 calc R U . . .
H31G H 0.581339 0.602222 0.415606 0.141 Uiso 1 1 calc R U . . .
C313 C 0.8398(6) 0.6918(5) 0.39436(19) 0.036(2) Uani 1 1 d . . . . .
H31H H 0.883770 0.708593 0.399797 0.044 Uiso 1 1 calc R U . . .
H31I H 0.829847 0.650823 0.403518 0.044 Uiso 1 1 calc R U . . .
C314 C 0.8458(6) 0.6731(6) 0.3686(2) 0.041(3) Uani 1 1 d . . . . .
H31J H 0.855407 0.713625 0.359143 0.049 Uiso 1 1 calc R U . . .
H31K H 0.802809 0.654300 0.363044 0.049 Uiso 1 1 calc R U . . .
C315 C 0.9010(8) 0.6221(7) 0.3649(2) 0.054(3) Uani 1 1 d . . . . .
H31L H 0.943975 0.641547 0.370200 0.065 Uiso 1 1 calc R U . . .
H31M H 0.891834 0.582340 0.374745 0.065 Uiso 1 1 calc R U . . .
C316 C 0.9076(10) 0.6011(8) 0.3397(3) 0.077(5) Uani 1 1 d . . . . .
H31N H 0.943748 0.568329 0.338256 0.116 Uiso 1 1 calc R U . . .
H31O H 0.865545 0.580871 0.334380 0.116 Uiso 1 1 calc R U . . .
H31P H 0.917702 0.640097 0.329833 0.116 Uiso 1 1 calc R U . . .
C501 C 0.1522(6) 1.0577(4) 0.4974(2) 0.062(3) Uani 1 1 d D U . . .
H50A H 0.140515 1.033399 0.512076 0.074 Uiso 1 1 calc R U . . .
H50B H 0.200907 1.053479 0.494793 0.074 Uiso 1 1 calc R U . . .
C502 C 0.1136(8) 1.0266(5) 0.4758(3) 0.078(4) Uani 1 1 d D U . . .
H50C H 0.065758 1.038736 0.477117 0.093 Uiso 1 1 calc R U . . .
H50D H 0.130951 1.046534 0.460985 0.093 Uiso 1 1 calc R U . . .
C503 C 0.1193(9) 0.9515(6) 0.4742(4) 0.085(4) Uani 1 1 d D U . . .
H50E H 0.165625 0.937379 0.477772 0.102 Uiso 1 1 calc R U . . .
H50F H 0.107979 0.936404 0.457961 0.102 Uiso 1 1 calc R U . . .
C504 C 0.0707(9) 0.9209(10) 0.4922(4) 0.101(6) Uani 1 1 d D U . . .
H50G H 0.073539 0.872045 0.491458 0.152 Uiso 1 1 calc R U . . .
H50H H 0.082449 0.935993 0.508193 0.152 Uiso 1 1 calc R U . . .
H50I H 0.025014 0.935022 0.488456 0.152 Uiso 1 1 calc R U . . .
C506 C 0.1717(9) 1.2281(6) 0.5285(3) 0.077(4) Uani 1 1 d D U . . .
H50J H 0.198623 1.251708 0.516438 0.093 Uiso 1 1 calc R U . . .
H50K H 0.124730 1.242946 0.526855 0.093 Uiso 1 1 calc R U . . .
C507 C 0.1965(11) 1.2464(7) 0.5526(3) 0.087(5) Uani 1 1 d D U . . .
H50L H 0.241707 1.227431 0.554893 0.105 Uiso 1 1 calc R U . . .
H50M H 0.166705 1.226363 0.564719 0.105 Uiso 1 1 calc R U . . .
C508 C 0.1993(12) 1.3222(8) 0.5564(5) 0.124(8) Uani 1 1 d D U . . .
H50N H 0.215799 1.331813 0.572390 0.186 Uiso 1 1 calc R U . . .
H50O H 0.229442 1.342200 0.544674 0.186 Uiso 1 1 calc R U . . .
H50P H 0.154444 1.341132 0.554499 0.186 Uiso 1 1 calc R U . . .
C601 C 0.4419(8) 0.9910(8) 0.6328(3) 0.061(4) Uani 1 1 d . . . . .
H60A H 0.455956 1.034912 0.638599 0.091 Uiso 1 1 calc R U . . .
H60B H 0.477553 0.958383 0.635645 0.091 Uiso 1 1 calc R U . . .
H60C H 0.432730 0.993596 0.615747 0.091 Uiso 1 1 calc R U . . .
C602 C 0.3113(9) 1.0228(8) 0.6342(3) 0.069(4) Uani 1 1 d . . . . .
H60D H 0.320604 1.068344 0.639646 0.103 Uiso 1 1 calc R U . . .
H60E H 0.316441 1.020722 0.616901 0.103 Uiso 1 1 calc R U . . .
H60F H 0.265437 1.010572 0.638454 0.103 Uiso 1 1 calc R U . . .
C701 C 0.5243(9) 0.5729(14) 0.6599(5) 0.113(7) Uani 1 1 d . U . . .
H70A H 0.566862 0.566017 0.668128 0.170 Uiso 1 1 calc R U . . .
H70B H 0.522033 0.543438 0.646041 0.170 Uiso 1 1 calc R U . . .
H70C H 0.521007 0.619541 0.654732 0.170 Uiso 1 1 calc R U . . .
C702 C 0.4757(13) 0.6052(18) 0.7028(5) 0.144(9) Uani 1 1 d . U . . .
H70D H 0.520129 0.596233 0.709374 0.216 Uiso 1 1 calc R U . . .
H70E H 0.472319 0.652478 0.698475 0.216 Uiso 1 1 calc R U . . .
H70F H 0.441621 0.594532 0.714709 0.216 Uiso 1 1 calc R U . . .
C801 C 0.4451(15) 0.2195(13) 0.6938(3) 0.128(8) Uani 1 1 d . U . . .
H80A H 0.469858 0.211506 0.708475 0.192 Uiso 1 1 calc R U . . .
H80B H 0.471929 0.247432 0.683136 0.192 Uiso 1 1 calc R U . . .
H80C H 0.403011 0.242344 0.697406 0.192 Uiso 1 1 calc R U . . .
C802 C 0.3892(13) 0.1037(11) 0.7010(3) 0.124(8) Uani 1 1 d . U . . .
H80D H 0.415478 0.101716 0.715617 0.186 Uiso 1 1 calc R U . . .
H80E H 0.345638 0.123911 0.704271 0.186 Uiso 1 1 calc R U . . .
H80F H 0.382846 0.058409 0.694765 0.186 Uiso 1 1 calc R U . . .
C901 C 0.8011(11) 0.0045(9) 0.6797(4) 0.089(6) Uani 1 1 d . . . . .
H90A H 0.779588 -0.039209 0.681442 0.133 Uiso 1 1 calc R U . . .
H90B H 0.844211 0.004193 0.687913 0.133 Uiso 1 1 calc R U . . .
H90C H 0.772353 0.039060 0.686633 0.133 Uiso 1 1 calc R U . . .
C902 C 0.8756(16) -0.0370(9) 0.6437(3) 0.118(10) Uani 1 1 d . . . . .
H90D H 0.856179 -0.081949 0.644090 0.177 Uiso 1 1 calc R U . . .
H90E H 0.894901 -0.028597 0.628035 0.177 Uiso 1 1 calc R U . . .
H90F H 0.910583 -0.033543 0.655805 0.177 Uiso 1 1 calc R U . . .
N1 N 0.3600(5) 0.8706(4) 0.55236(18) 0.036(2) Uani 1 1 d . . . . .
N2 N 0.3895(7) 0.8525(6) 0.5941(2) 0.056(3) Uani 1 1 d . . . . .
H2A H 0.430270 0.838063 0.596786 0.067 Uiso 1 1 calc R U . . .
H2B H 0.362037 0.859670 0.606014 0.067 Uiso 1 1 calc R U . . .
N101 N 0.4440(6) 0.2499(5) 0.60030(18) 0.046(2) Uani 1 1 d . U . . .
N201 N 0.6406(5) 0.1097(5) 0.5067(2) 0.046(2) Uani 1 1 d . . . . .
N301 N 0.7877(5) 0.7435(4) 0.40027(15) 0.0337(16) Uani 1 1 d . U . . .
N501 N 0.1331(4) 1.1331(4) 0.500000 0.059(4) Uani 1 2 d DS TU P . .
O1 O 0.5003(3) 1.0942(3) 0.55486(13) 0.0312(14) Uani 1 1 d . . . . .
O2 O 0.6242(3) 0.9331(3) 0.55923(14) 0.0335(15) Uani 1 1 d . . . . .
O3 O 0.5947(4) 0.7356(3) 0.55166(13) 0.0328(15) Uani 1 1 d . . . . .
O4 O 0.4318(4) 0.6071(4) 0.55510(14) 0.0389(17) Uani 1 1 d . . . . .
O5 O 0.2321(4) 0.6419(4) 0.55250(14) 0.0373(16) Uani 1 1 d . . . . .
O6 O 0.1084(4) 0.7990(4) 0.55699(14) 0.0377(16) Uani 1 1 d . . . . .
O7 O 0.1379(3) 1.0007(3) 0.55340(13) 0.0321(15) Uani 1 1 d . . . . .
O8 O 0.2974(3) 1.1257(3) 0.55835(14) 0.0344(16) Uani 1 1 d . . . . .
O9 O 0.5415(3) 0.9184(3) 0.49268(11) 0.0291(14) Uani 1 1 d . . . . .
O10 O 0.4146(3) 0.6967(3) 0.49081(12) 0.0292(14) Uani 1 1 d . . . . .
O11 O 0.1942(3) 0.8217(3) 0.49139(11) 0.0265(13) Uani 1 1 d . . . . .
O12 O 0.3207(3) 1.0427(3) 0.49276(11) 0.0265(13) Uani 1 1 d . . . . .
O13 O 0.5049(4) 0.9734(4) 0.57941(12) 0.0326(15) Uani 1 1 d . . . . .
O14 O 0.5409(4) 0.8384(4) 0.57864(12) 0.0334(15) Uani 1 1 d . . . . .
O15 O 0.4764(4) 0.7211(4) 0.57673(12) 0.0332(15) Uani 1 1 d . . . . .
O16 O 0.3411(4) 0.6877(4) 0.57724(12) 0.0324(15) Uani 1 1 d . . . . .
O17 O 0.2283(4) 0.7605(4) 0.57783(11) 0.0323(15) Uani 1 1 d . . . . .
O18 O 0.1879(4) 0.8931(4) 0.57798(12) 0.0320(15) Uani 1 1 d . . . . .
O19 O 0.2572(4) 1.0079(4) 0.57867(12) 0.0347(16) Uani 1 1 d . . . . .
O20 O 0.3912(3) 1.0461(3) 0.57948(11) 0.0287(14) Uani 1 1 d . . . . .
O21 O 0.5013(3) 0.9654(4) 0.53655(11) 0.0282(14) Uani 1 1 d . . . . .
O22 O 0.5267(3) 0.8487(3) 0.53625(11) 0.0290(14) Uani 1 1 d . . . . .
O23 O 0.4643(4) 0.7339(3) 0.53463(12) 0.0319(15) Uani 1 1 d . . . . .
O24 O 0.3473(3) 0.7085(3) 0.53497(11) 0.0296(14) Uani 1 1 d . . . . .
O25 O 0.2325(3) 0.7707(3) 0.53481(11) 0.0281(14) Uani 1 1 d . . . . .
O26 O 0.2048(3) 0.8880(3) 0.53556(12) 0.0290(14) Uani 1 1 d . . . . .
O27 O 0.2682(3) 1.0028(3) 0.53603(11) 0.0271(13) Uani 1 1 d . . . . .
O28 O 0.3861(3) 1.0287(3) 0.53714(11) 0.0276(13) Uani 1 1 d . . . . .
O29 O 0.4469(3) 0.8218(3) 0.50145(11) 0.0271(13) Uani 1 1 d . . . . .
O30 O 0.3182(3) 0.7886(3) 0.50045(11) 0.0277(13) Uani 1 1 d . . . . .
O31 O 0.2868(3) 0.9173(3) 0.50147(11) 0.0262(13) Uani 1 1 d . . . . .
O32 O 0.4157(3) 0.9503(3) 0.50233(11) 0.0256(13) Uani 1 1 d . . . . .
O601 O 0.3498(6) 0.8984(5) 0.63828(19) 0.063(3) Uani 1 1 d . . . . .
O701 O 0.4028(5) 0.5646(8) 0.6672(3) 0.102(5) Uani 1 1 d . U . . .
O801 O 0.3954(8) 0.1537(7) 0.66060(16) 0.095(4) Uani 1 1 d . U . . .
O901 O 0.8447(8) 0.0855(5) 0.6487(3) 0.092(4) Uani 1 1 d . . . . .
V1 V 0.45842(8) 1.02618(8) 0.55828(3) 0.0237(3) Uani 1 1 d . . . . .
V2 V 0.54627(8) 0.91355(8) 0.56098(3) 0.0255(3) Uani 1 1 d . . . . .
V3 V 0.52550(8) 0.77288(8) 0.55629(3) 0.0255(3) Uani 1 1 d . . . . .
V4 V 0.41353(8) 0.68395(8) 0.55854(3) 0.0265(3) Uani 1 1 d . . . . .
V5 V 0.27408(8) 0.70950(8) 0.55643(3) 0.0258(3) Uani 1 1 d . . . . .
V6 V 0.18488(8) 0.82045(8) 0.55942(3) 0.0261(3) Uani 1 1 d . . . . .
V7 V 0.20641(8) 0.96030(8) 0.55719(3) 0.0241(3) Uani 1 1 d . . . . .
V8 V 0.31833(8) 1.04888(8) 0.56070(3) 0.0248(3) Uani 1 1 d . . . . .
V9 V 0.48404(8) 0.90299(8) 0.51150(3) 0.0243(3) Uani 1 1 d . . . . .
V10 V 0.40017(8) 0.75301(8) 0.51009(3) 0.0244(3) Uani 1 1 d . . . . .
V11 V 0.25040(8) 0.83534(8) 0.51060(3) 0.0225(3) Uani 1 1 d . . . . .
V12 V 0.33310(8) 0.98528(8) 0.51167(3) 0.0221(3) Uani 1 1 d . . . . .
S601 S 0.3688(2) 0.96569(17) 0.64791(6) 0.0558(8) Uani 1 1 d . . . . .
S701 S 0.4632(5) 0.5559(8) 0.6777(2) 0.200(4) Uani 1 1 d . U . . .
S801 S 0.4294(5) 0.1494(5) 0.68108(13) 0.152(3) Uani 1 1 d . U . . .
S901 S 0.8136(3) 0.0216(2) 0.64944(11) 0.0901(15) Uani 1 1 d . . . . .
C991 C 0.7379(16) 0.2767(11) 0.5590(5) 0.147(13) Uani 1 1 d . . . . .
H99A H 0.778354 0.301707 0.554815 0.220 Uiso 1 1 calc R U . . .
H99B H 0.748619 0.243694 0.571243 0.220 Uiso 1 1 calc R U . . .
H99C H 0.720905 0.253688 0.544864 0.220 Uiso 1 1 calc R U . . .
C992 C 0.7012(16) 0.3943(13) 0.5689(4) 0.130(11) Uani 1 1 d . . . . .
H99D H 0.746929 0.401857 0.563332 0.194 Uiso 1 1 calc R U . . .
H99E H 0.669818 0.418694 0.558804 0.194 Uiso 1 1 calc R U . . .
H99F H 0.697067 0.410250 0.585313 0.194 Uiso 1 1 calc R U . . .
C993 C 0.6862(11) 0.3236(13) 0.5681(3) 0.094(7) Uani 1 1 d . . . . .
O991 O 0.6294(9) 0.3022(11) 0.5746(3) 0.146(8) Uani 1 1 d . . . . .
N401 N 0.5890(5) 0.5890(5) 0.500000 0.092(5) Uani 1 2 d DS TU P . .
C402 C 0.5656(14) 0.5106(10) 0.5412(4) 0.171(7) Uani 1 1 d D U . . .
H40A H 0.591033 0.480105 0.530700 0.206 Uiso 1 1 calc R U . . .
H40B H 0.596764 0.524097 0.553914 0.206 Uiso 1 1 calc R U . . .
C403 C 0.5121(14) 0.4663(14) 0.5534(6) 0.171(9) Uani 1 1 d D U . . .
H40C H 0.531552 0.425319 0.560439 0.205 Uiso 1 1 calc R U . . .
H40D H 0.486383 0.490994 0.565556 0.205 Uiso 1 1 calc R U . . .
C404 C 0.4701(18) 0.4513(14) 0.5309(7) 0.206(13) Uani 1 1 d D U . . .
H40E H 0.432249 0.422630 0.535125 0.309 Uiso 1 1 calc R U . . .
H40F H 0.453498 0.493302 0.524208 0.309 Uiso 1 1 calc R U . . .
H40G H 0.498082 0.428479 0.519157 0.309 Uiso 1 1 calc R U . . .
C405 C 0.5708(7) 0.6681(5) 0.4969(3) 0.089(5) Uani 1 1 d D U . . .
H40H H 0.524001 0.672097 0.491407 0.106 Uiso 1 1 calc R U . . .
H40I H 0.573851 0.690132 0.512614 0.106 Uiso 1 1 calc R U . . .
C406 C 0.6187(11) 0.7066(8) 0.4786(4) 0.133(6) Uani 1 1 d D U . . .
H40J H 0.661819 0.717953 0.486224 0.159 Uiso 1 1 calc R U . . .
H40K H 0.627631 0.678547 0.464516 0.159 Uiso 1 1 calc R U . . .
C407 C 0.5819(13) 0.7688(10) 0.4717(4) 0.142(7) Uani 1 1 d D U . . .
H40L H 0.606505 0.808604 0.477421 0.171 Uiso 1 1 calc R U . . .
H40M H 0.537012 0.768937 0.479050 0.171 Uiso 1 1 calc R U . . .
C408 C 0.5753(16) 0.7717(16) 0.4450(4) 0.154(10) Uani 1 1 d D U . . .
H40N H 0.551268 0.812336 0.440422 0.231 Uiso 1 1 calc R U . . .
H40O H 0.619897 0.772010 0.437761 0.231 Uiso 1 1 calc R U . . .
H40P H 0.550575 0.732440 0.439386 0.231 Uiso 1 1 calc R U . . .
C401 C 0.5529(9) 0.5771(8) 0.52569(19) 0.137(6) Uani 1 1 d D U . . .
H40Q H 0.565172 0.615499 0.535845 0.164 Uiso 1 1 calc R U . . .
H40R H 0.504157 0.580077 0.522963 0.164 Uiso 1 1 calc R U . . .
C505 C 0.1758(6) 1.1504(6) 0.52399(16) 0.068(3) Uani 1 1 d D U . . .
H50Q H 0.157036 1.125817 0.537697 0.082 Uiso 1 1 calc R U . . .
H50R H 0.222959 1.136640 0.521934 0.082 Uiso 1 1 calc R U . . .
C308 C 0.8268(12) 0.7078(9) 0.4781(4) 0.100(5) Uani 1 1 d D U . . .
H30R H 0.819958 0.713950 0.495145 0.149 Uiso 1 1 calc R U . . .
H30S H 0.787890 0.685185 0.471240 0.149 Uiso 1 1 calc R U . . .
H30T H 0.866834 0.680640 0.475431 0.149 Uiso 1 1 calc R U . . .

loop_
_atom_site_aniso_label
_atom_site_aniso_U_11
_atom_site_aniso_U_22
_atom_site_aniso_U_33
_atom_site_aniso_U_23
_atom_site_aniso_U_13
_atom_site_aniso_U_12
C1 0.053(7) 0.025(5) 0.044(7) -0.003(4) 0.009(5) -0.003(5)
C101 0.102(9) 0.048(7) 0.096(9) -0.025(7) -0.020(8) -0.004(7)
C102 0.131(12) 0.078(9) 0.146(12) -0.050(9) -0.039(10) -0.023(9)
C103 0.156(14) 0.103(12) 0.181(15) -0.064(11) -0.059(13) -0.035(11)
C104 0.21(2) 0.16(2) 0.24(2) -0.112(19) -0.10(2) -0.019(19)
C105 0.073(10) 0.060(9) 0.070(10) -0.018(8) -0.010(8) 0.001(8)
C106 0.121(17) 0.046(9) 0.102(14) 0.004(9) 0.015(13) 0.001(10)
C107 0.063(10) 0.085(12) 0.102(14) -0.029(11) -0.026(10) 0.014(9)
C108 0.114(18) 0.086(14) 0.14(2) 0.029(14) -0.061(16) -0.021(13)
C109 0.086(11) 0.050(8) 0.053(8) -0.002(6) 0.003(7) -0.025(8)
C110 0.074(10) 0.081(11) 0.052(8) 0.002(8) -0.003(7) -0.024(9)
C111 0.069(10) 0.097(13) 0.053(8) 0.009(8) 0.003(7) -0.018(9)
C112 0.059(11) 0.22(3) 0.087(14) -0.006(17) -0.014(10) -0.027(15)
C113 0.074(8) 0.061(7) 0.057(6) 0.006(6) 0.013(6) 0.009(6)
C114 0.085(9) 0.088(9) 0.081(8) 0.011(7) 0.028(7) 0.012(8)
C115 0.079(10) 0.083(10) 0.098(10) 0.024(9) 0.029(8) 0.014(8)
C116 0.144(19) 0.141(18) 0.139(18) 0.038(16) 0.037(16) 0.050(16)
C201 0.053(7) 0.041(7) 0.062(8) 0.009(6) 0.008(6) -0.018(6)
C202 0.045(7) 0.035(6) 0.089(10) 0.008(6) 0.016(7) -0.001(5)
C203 0.093(14) 0.054(10) 0.15(2) 0.032(11) 0.045(14) -0.002(9)
C204 0.076(12) 0.069(11) 0.108(15) 0.016(10) 0.036(11) -0.004(9)
C205 0.048(7) 0.034(6) 0.060(7) 0.014(5) 0.019(6) 0.001(5)
C206 0.041(7) 0.068(9) 0.074(9) 0.009(8) 0.007(7) 0.012(6)
C207 0.079(11) 0.063(10) 0.078(11) 0.006(8) 0.008(9) -0.008(8)
C208 0.090(15) 0.109(18) 0.128(19) 0.037(15) -0.016(14) 0.002(13)
C209 0.038(7) 0.094(12) 0.072(9) -0.022(9) 0.018(7) -0.013(7)
C210 0.051(9) 0.092(13) 0.123(16) -0.047(12) 0.025(10) -0.011(9)
C211 0.083(13) 0.087(13) 0.089(13) -0.018(10) -0.001(10) -0.027(11)
C212 0.15(2) 0.085(15) 0.13(2) -0.029(14) 0.035(18) 0.017(15)
C213 0.035(6) 0.058(7) 0.077(8) -0.006(6) 0.017(6) -0.020(5)
C214 0.054(7) 0.090(9) 0.083(8) 0.006(7) 0.001(7) -0.023(7)
C215 0.060(9) 0.118(11) 0.103(11) 0.020(10) -0.001(8) -0.027(9)
C216 0.16(2) 0.21(2) 0.17(2) 0.02(2) -0.031(19) -0.071(19)
C301 0.043(6) 0.035(6) 0.037(5) 0.005(4) 0.004(5) 0.004(5)
C302 0.042(6) 0.019(4) 0.035(5) 0.002(4) 0.003(4) 0.004(4)
C303 0.053(7) 0.032(6) 0.043(6) 0.003(5) 0.005(5) 0.003(5)
C304 0.083(10) 0.033(6) 0.057(8) 0.005(6) 0.014(7) 0.003(6)
C305 0.048(4) 0.028(4) 0.035(4) 0.004(3) 0.000(4) 0.003(4)
C306 0.056(5) 0.040(4) 0.038(4) 0.002(4) -0.002(4) 0.010(4)
C307 0.071(6) 0.062(6) 0.048(5) -0.004(5) -0.003(5) 0.014(5)
C309 0.041(4) 0.035(4) 0.039(4) 0.003(3) -0.004(4) 0.003(4)
C310 0.053(5) 0.040(5) 0.049(5) 0.006(4) -0.009(4) -0.003(4)
C311 0.062(6) 0.054(6) 0.069(6) 0.012(5) -0.016(5) -0.014(5)
C312 0.086(10) 0.090(10) 0.106(11) 0.006(9) -0.018(9) -0.016(9)
C313 0.036(6) 0.031(5) 0.041(6) 0.006(4) -0.007(4) 0.007(4)
C314 0.042(6) 0.032(6) 0.049(6) 0.002(5) -0.002(5) 0.012(5)
C315 0.075(9) 0.049(7) 0.038(6) 0.005(5) 0.009(6) 0.033(7)
C316 0.118(15) 0.055(9) 0.059(9) 0.006(7) 0.005(9) 0.047(10)
C501 0.052(6) 0.036(6) 0.098(8) 0.019(6) -0.016(6) 0.008(5)
C502 0.068(7) 0.042(6) 0.122(10) 0.011(7) -0.024(7) 0.015(6)
C503 0.069(8) 0.046(7) 0.139(12) 0.016(8) -0.004(9) 0.029(7)
C504 0.071(11) 0.071(11) 0.162(18) 0.003(12) 0.003(12) 0.013(9)
C506 0.076(8) 0.059(7) 0.097(9) 0.012(7) -0.034(7) 0.000(7)
C507 0.100(10) 0.060(8) 0.102(10) 0.000(8) -0.031(9) 0.026(8)
C508 0.134(17) 0.111(15) 0.125(16) -0.001(14) -0.031(15) 0.051(14)
C601 0.071(10) 0.052(8) 0.060(8) -0.007(6) 0.012(7) -0.007(7)
C602 0.091(12) 0.053(8) 0.063(9) -0.002(7) 0.007(8) 0.021(8)
C701 0.040(8) 0.151(18) 0.148(17) 0.015(15) -0.012(10) 0.006(11)
C702 0.091(15) 0.23(2) 0.112(16) 0.026(18) -0.002(14) -0.028(17)
C801 0.20(2) 0.144(17) 0.040(8) 0.016(10) -0.007(11) -0.078(16)
C802 0.19(2) 0.133(16) 0.045(9) 0.029(10) -0.025(11) -0.069(15)
C901 0.103(15) 0.060(10) 0.103(14) 0.017(10) 0.033(12) 0.010(10)
C902 0.24(3) 0.056(10) 0.057(10) -0.001(8) 0.020(15) 0.016(15)
N1 0.040(5) 0.027(4) 0.042(5) -0.001(4) 0.004(4) 0.003(4)
N2 0.070(8) 0.048(6) 0.051(6) -0.011(5) 0.004(6) 0.004(5)
N101 0.067(6) 0.028(4) 0.042(5) -0.007(4) -0.003(4) -0.004(4)
N201 0.027(5) 0.052(6) 0.060(6) 0.000(5) 0.017(4) -0.012(4)
N301 0.041(4) 0.027(3) 0.033(4) 0.006(3) 0.001(3) 0.004(3)
N501 0.045(4) 0.045(4) 0.086(8) 0.027(4) -0.027(4) 0.007(6)
O1 0.025(3) 0.028(3) 0.040(4) -0.005(3) 0.003(3) -0.001(3)
O2 0.023(3) 0.028(3) 0.049(4) -0.005(3) -0.003(3) -0.002(3)
O3 0.033(4) 0.029(3) 0.037(4) -0.004(3) -0.005(3) 0.006(3)
O4 0.042(4) 0.031(4) 0.043(4) 0.004(3) -0.003(3) 0.005(3)
O5 0.036(4) 0.031(4) 0.044(4) 0.006(3) -0.008(3) -0.007(3)
O6 0.029(4) 0.035(4) 0.049(4) 0.003(3) 0.005(3) 0.005(3)
O7 0.024(3) 0.027(3) 0.045(4) -0.002(3) 0.002(3) 0.000(3)
O8 0.025(3) 0.025(3) 0.054(4) -0.008(3) -0.004(3) 0.007(3)
O9 0.023(3) 0.036(4) 0.028(3) -0.002(3) 0.007(3) 0.002(3)
O10 0.032(3) 0.025(3) 0.031(3) -0.005(3) -0.003(3) 0.006(3)
O11 0.026(3) 0.024(3) 0.029(3) -0.003(3) -0.008(3) -0.004(3)
O12 0.027(3) 0.023(3) 0.030(3) 0.005(3) -0.001(3) 0.004(3)
O13 0.036(4) 0.035(4) 0.027(3) -0.007(3) -0.004(3) -0.001(3)
O14 0.038(4) 0.036(4) 0.026(3) -0.004(3) -0.008(3) 0.012(3)
O15 0.037(4) 0.034(4) 0.028(3) 0.004(3) -0.005(3) 0.003(3)
O16 0.038(4) 0.029(4) 0.031(3) 0.002(3) -0.001(3) 0.002(3)
O17 0.037(4) 0.035(4) 0.024(3) 0.004(3) 0.004(3) -0.001(3)
O18 0.034(4) 0.038(4) 0.025(3) -0.003(3) 0.004(3) 0.003(3)
O19 0.036(4) 0.042(4) 0.026(3) -0.008(3) 0.006(3) 0.003(3)
O20 0.035(4) 0.030(3) 0.021(3) -0.004(3) -0.005(3) 0.000(3)
O21 0.020(3) 0.039(4) 0.026(3) -0.006(3) -0.001(2) 0.000(3)
O22 0.024(3) 0.037(4) 0.027(3) -0.007(3) -0.001(3) 0.002(3)
O23 0.041(4) 0.025(3) 0.030(3) -0.001(3) 0.000(3) 0.007(3)
O24 0.037(4) 0.025(3) 0.027(3) -0.002(3) -0.005(3) 0.004(3)
O25 0.023(3) 0.034(4) 0.028(3) 0.002(3) 0.001(3) -0.004(3)
O26 0.027(3) 0.032(4) 0.028(3) 0.001(3) -0.002(3) -0.003(3)
O27 0.033(4) 0.021(3) 0.026(3) 0.000(2) -0.002(3) 0.004(3)
O28 0.036(4) 0.022(3) 0.025(3) 0.000(2) 0.002(3) 0.007(3)
O29 0.032(3) 0.027(3) 0.022(3) 0.000(2) -0.001(3) 0.005(3)
O30 0.030(3) 0.029(3) 0.024(3) 0.000(3) -0.001(3) 0.000(3)
O31 0.032(3) 0.026(3) 0.020(3) -0.001(2) 0.001(3) 0.006(3)
O32 0.028(3) 0.023(3) 0.026(3) 0.002(2) 0.000(3) 0.001(3)
O601 0.072(7) 0.042(5) 0.076(7) -0.004(5) 0.017(5) -0.005(5)
O701 0.033(5) 0.144(12) 0.129(11) 0.042(9) -0.005(6) -0.003(7)
O801 0.156(12) 0.105(9) 0.024(4) 0.003(5) -0.008(6) -0.032(9)
O901 0.123(11) 0.032(5) 0.121(10) 0.004(6) 0.019(9) -0.019(6)
V1 0.0218(7) 0.0212(7) 0.0280(7) -0.0038(6) -0.0008(6) -0.0004(6)
V2 0.0221(7) 0.0265(8) 0.0280(8) -0.0045(6) -0.0048(6) 0.0040(6)
V3 0.0226(8) 0.0253(8) 0.0286(8) -0.0041(6) -0.0041(6) 0.0063(6)
V4 0.0291(8) 0.0209(7) 0.0295(8) 0.0000(6) -0.0043(7) 0.0056(6)
V5 0.0276(8) 0.0206(7) 0.0292(8) 0.0026(6) -0.0015(6) -0.0007(6)
V6 0.0249(8) 0.0233(8) 0.0301(8) 0.0016(6) 0.0034(6) 0.0004(6)
V7 0.0215(7) 0.0237(7) 0.0270(7) -0.0012(6) 0.0027(6) 0.0014(6)
V8 0.0232(7) 0.0223(7) 0.0289(8) -0.0045(6) -0.0001(6) 0.0021(6)
V9 0.0215(7) 0.0284(8) 0.0229(7) -0.0028(6) 0.0012(6) 0.0010(6)
V10 0.0283(8) 0.0216(7) 0.0232(7) -0.0041(6) -0.0031(6) 0.0041(6)
V11 0.0217(7) 0.0227(7) 0.0230(7) -0.0002(6) -0.0027(6) -0.0001(6)
V12 0.0239(7) 0.0200(7) 0.0224(7) 0.0011(6) -0.0001(6) 0.0020(6)
S601 0.075(2) 0.0443(17) 0.0480(16) 0.0017(13) 0.0084(16) -0.0009(16)
S701 0.111(6) 0.274(12) 0.215(10) 0.024(9) 0.015(7) -0.001(7)
S801 0.184(8) 0.171(7) 0.100(5) 0.039(5) -0.031(5) -0.049(6)
S901 0.094(3) 0.059(2) 0.117(4) 0.018(3) -0.003(3) 0.000(2)
C991 0.22(3) 0.073(14) 0.15(2) -0.048(15) 0.09(2) -0.055(17)
C992 0.20(3) 0.12(2) 0.062(12) -0.007(12) -0.012(15) -0.06(2)
C993 0.091(14) 0.121(18) 0.069(11) 0.000(11) 0.009(10) -0.045(13)
O991 0.123(14) 0.19(2) 0.122(13) -0.019(13) 0.046(11) -0.085(14)
N401 0.055(5) 0.055(5) 0.166(13) -0.041(6) 0.041(6) 0.014(7)
C402 0.162(14) 0.103(12) 0.249(18) 0.027(13) 0.051(14) 0.011(11)
C403 0.159(17) 0.100(13) 0.25(2) 0.027(15) 0.045(16) 0.032(13)
C404 0.18(3) 0.14(2) 0.29(3) -0.01(2) 0.01(3) 0.04(2)
C405 0.068(8) 0.075(8) 0.124(11) -0.033(8) 0.026(8) 0.017(7)
C406 0.131(12) 0.126(11) 0.141(12) -0.012(11) 0.056(10) 0.041(10)
C407 0.153(14) 0.130(13) 0.145(14) -0.003(12) 0.078(12) 0.054(12)
C408 0.15(2) 0.136(19) 0.18(2) 0.051(18) 0.032(19) 0.038(17)
C401 0.115(10) 0.076(9) 0.219(15) 0.007(10) 0.071(11) 0.011(9)
C505 0.055(7) 0.059(7) 0.090(8) 0.011(6) -0.027(6) -0.003(6)
C308 0.105(11) 0.104(11) 0.090(10) -0.007(9) 0.004(9) 0.011(10)

loop_
_atom_type_symbol
_atom_type_description
_atom_type_scat_dispersion_real
_atom_type_scat_dispersion_imag
_atom_type_scat_source
C C 0.0181 0.0091 'International Tables Vol C Tables 4.2.6.8 and 6.1.1.4'
H H 0.0000 0.0000 'International Tables Vol C Tables 4.2.6.8 and 6.1.1.4'
N N 0.0311 0.0180 'International Tables Vol C Tables 4.2.6.8 and 6.1.1.4'
O O 0.0492 0.0322 'International Tables Vol C Tables 4.2.6.8 and 6.1.1.4'
V V 0.0687 2.1097 'International Tables Vol C Tables 4.2.6.8 and 6.1.1.4'
S S 0.3331 0.5567 'International Tables Vol C Tables 4.2.6.8 and 6.1.1.4'

loop_
_geom_angle_atom_site_label_1
_geom_angle_atom_site_label_2
_geom_angle_atom_site_label_3
_geom_angle
_geom_angle_site_symmetry_1
_geom_angle_site_symmetry_3
_geom_angle_publ_flag
N1 C1 N2 171.0(14) . . ?
C102 C101 N101 119.3(18) . . ?
C101 C102 C103 120(2) . . ?
C104 C103 C102 126(3) . . ?
C106 C105 N101 117.2(15) . . ?
C105 C106 C107 112.6(17) . . ?
C108 C107 C106 109.4(19) . . ?
C110 C109 N101 114.4(12) . . ?
C109 C110 C111 117.4(16) . . ?
C110 C111 C112 113.0(18) . . ?
C114 C113 N101 116.9(14) . . ?
C113 C114 C115 111.5(16) . . ?
C116 C115 C114 110(2) . . ?
N201 C201 C202 114.3(10) . . ?
C201 C202 C203 110.3(12) . . ?
C202 C203 C204 113.4(19) . . ?
C206 C205 N201 116.4(10) . . ?
C207 C206 C205 111.5(13) . . ?
C206 C207 C208 115.9(16) . . ?
C210 C209 N201 117.2(13) . . ?
C209 C210 C211 112.6(19) . . ?
C212 C211 C210 113(2) . . ?
N201 C213 C214 115.6(11) . . ?
C215 C214 C213 107.8(13) . . ?
C216 C215 C214 113.0(17) . . ?
C302 C301 N301 115.8(9) . . ?
C303 C302 C301 109.5(9) . . ?
C302 C303 C304 112.3(10) . . ?
N301 C305 C306 115.2(9) . . ?
C307 C306 C305 111.3(10) . . ?
C308 C307 C306 112.7(13) . . ?
N301 C309 C310 114.0(9) . . ?
C309 C310 C311 111.3(10) . . ?
C312 C311 C310 109.0(13) . . ?
C314 C313 N301 116.0(8) . . ?
C313 C314 C315 111.1(9) . . ?
C316 C315 C314 112.8(11) . . ?
N501 C501 C502 109.7(8) . . ?
C503 C502 C501 113.9(12) . . ?
C502 C503 C504 108.0(15) . . ?
C507 C506 C505 111.8(11) . . ?
C506 C507 C508 112.4(15) . . ?
C105 N101 C101 112.0(12) . . ?
C105 N101 C113 110.4(11) . . ?
C101 N101 C113 108.2(12) . . ?
C105 N101 C109 108.9(12) . . ?
C101 N101 C109 106.4(11) . . ?
C113 N101 C109 110.9(11) . . ?
C201 N201 C213 112.2(11) . . ?
C201 N201 C209 105.9(10) . . ?
C213 N201 C209 110.1(10) . . ?
C201 N201 C205 111.6(10) . . ?
C213 N201 C205 106.0(9) . . ?
C209 N201 C205 111.1(11) . . ?
C305 N301 C313 108.3(8) . . ?
C305 N301 C309 109.0(8) . . ?
C313 N301 C309 112.3(8) . . ?
C305 N301 C301 110.4(8) . . ?
C313 N301 C301 108.7(8) . . ?
C309 N301 C301 108.2(8) . . ?
C501 N501 C501 118.7(11) . 7_466 ?
C501 N501 C505 111.9(7) . 7_466 ?
C501 N501 C505 98.9(6) 7_466 7_466 ?
C501 N501 C505 98.9(6) . . ?
C501 N501 C505 111.9(7) 7_466 . ?
C505 N501 C505 117.5(11) 7_466 . ?
V2 O13 V1 104.0(3) . . ?
V2 O14 V3 103.0(3) . . ?
V4 O15 V3 104.6(3) . . ?
V4 O16 V5 103.0(3) . . ?
V6 O17 V5 103.4(3) . . ?
V6 O18 V7 103.3(3) . . ?
V8 O19 V7 104.0(3) . . ?
V8 O20 V1 102.5(3) . . ?
V9 O21 V1 143.1(4) . . ?
V9 O21 V2 104.9(3) . . ?
V1 O21 V2 95.3(3) . . ?
V3 O22 V2 96.3(3) . . ?
V3 O22 V9 149.7(4) . . ?
V2 O22 V9 103.2(3) . . ?
V3 O23 V10 144.2(4) . . ?
V3 O23 V4 95.8(3) . . ?
V10 O23 V4 104.5(4) . . ?
V5 O24 V4 95.3(3) . . ?
V5 O24 V10 149.7(4) . . ?
V4 O24 V10 103.6(3) . . ?
V11 O25 V5 143.4(4) . . ?
V11 O25 V6 104.6(3) . . ?
V5 O25 V6 94.9(3) . . ?
V7 O26 V6 95.1(3) . . ?
V7 O26 V11 148.9(4) . . ?
V6 O26 V11 102.4(3) . . ?
V7 O27 V12 143.1(4) . . ?
V7 O27 V8 95.6(3) . . ?
V12 O27 V8 104.4(3) . . ?
V1 O28 V8 96.3(3) . . ?
V1 O28 V12 149.3(4) . . ?
V8 O28 V12 102.3(3) . . ?
V10 O29 V9 144.8(4) . . ?
V11 O30 V10 142.3(4) . . ?
V12 O31 V11 143.3(4) . . ?
V9 O32 V12 144.4(4) . . ?
O1 V1 O13 107.5(3) . . ?
O1 V1 O20 105.9(3) . . ?
O13 V1 O20 94.2(3) . . ?
O1 V1 O28 107.6(3) . . ?
O13 V1 O28 144.6(3) . . ?
O20 V1 O28 81.0(3) . . ?
O1 V1 O21 103.1(3) . . ?
O13 V1 O21 79.9(3) . . ?
O20 V1 O21 150.9(3) . . ?
O28 V1 O21 87.5(3) . . ?
O1 V1 V8 112.5(3) . . ?
O13 V1 V8 123.9(2) . . ?
O20 V1 V8 38.3(2) . . ?
O28 V1 V8 42.7(2) . . ?
O21 V1 V8 124.8(2) . . ?
O1 V1 V2 110.7(3) . . ?
O13 V1 V2 37.3(2) . . ?
O20 V1 V2 125.7(2) . . ?
O28 V1 V2 122.0(2) . . ?
O21 V1 V2 42.6(2) . . ?
V8 V1 V2 136.79(7) . . ?
O2 V2 O13 108.8(4) . . ?
O2 V2 O14 107.1(4) . . ?
O13 V2 O14 102.1(3) . . ?
O2 V2 O21 105.9(3) . . ?
O13 V2 O21 80.8(3) . . ?
O14 V2 O21 143.8(3) . . ?
O2 V2 O22 108.3(3) . . ?
O13 V2 O22 140.3(3) . . ?
O14 V2 O22 80.1(3) . . ?
O21 V2 O22 75.8(3) . . ?
O2 V2 V3 112.0(3) . . ?
O13 V2 V3 130.2(3) . . ?
O14 V2 V3 39.0(2) . . ?
O21 V2 V3 113.1(2) . . ?
O22 V2 V3 41.1(2) . . ?
O2 V2 V1 113.6(3) . . ?
O13 V2 V1 38.7(2) . . ?
O14 V2 V1 130.4(2) . . ?
O21 V2 V1 42.11(19) . . ?
O22 V2 V1 111.3(2) . . ?
V3 V2 V1 132.95(7) . . ?
O2 V2 V9 110.8(3) . . ?
O13 V2 V9 112.8(2) . . ?
O14 V2 V9 114.9(2) . . ?
O21 V2 V9 37.2(2) . . ?
O22 V2 V9 38.6(2) . . ?
V3 V2 V9 77.79(6) . . ?
V1 V2 V9 75.88(6) . . ?
O3 V3 O15 107.7(4) . . ?
O3 V3 O14 107.4(3) . . ?
O15 V3 O14 93.6(3) . . ?
O3 V3 O22 105.5(3) . . ?
O15 V3 O22 146.6(3) . . ?
O14 V3 O22 80.6(3) . . ?
O3 V3 O23 105.3(3) . . ?
O15 V3 O23 80.0(3) . . ?
O14 V3 O23 147.1(3) . . ?
O22 V3 O23 87.3(3) . . ?
O3 V3 V2 110.5(3) . . ?
O15 V3 V2 125.2(2) . . ?
O14 V3 V2 38.0(2) . . ?
O22 V3 V2 42.6(2) . . ?
O23 V3 V2 123.9(2) . . ?
O3 V3 V4 113.3(3) . . ?
O15 V3 V4 37.1(2) . . ?
O14 V3 V4 122.8(3) . . ?
O22 V3 V4 122.3(2) . . ?
O23 V3 V4 43.0(2) . . ?
V2 V3 V4 136.19(7) . . ?
O4 V4 O15 108.1(4) . . ?
O4 V4 O16 107.3(4) . . ?
O15 V4 O16 102.4(3) . . ?
O4 V4 O24 108.5(4) . . ?
O15 V4 O24 140.3(3) . . ?
O16 V4 O24 80.8(3) . . ?
O4 V4 O23 106.8(4) . . ?
O15 V4 O23 79.5(3) . . ?
O16 V4 O23 143.2(3) . . ?
O24 V4 O23 75.7(3) . . ?
O4 V4 V5 113.2(3) . . ?
O15 V4 V5 129.9(2) . . ?
O16 V4 V5 39.0(2) . . ?
O24 V4 V5 41.8(2) . . ?
O23 V4 V5 112.8(2) . . ?
O4 V4 V3 114.5(3) . . ?
O15 V4 V3 38.3(2) . . ?
O16 V4 V3 129.2(2) . . ?
O24 V4 V3 110.3(2) . . ?
O23 V4 V3 41.2(2) . . ?
V5 V4 V3 130.93(7) . . ?
O4 V4 V10 110.2(3) . . ?
O15 V4 V10 112.6(2) . . ?
O16 V4 V10 115.7(2) . . ?
O24 V4 V10 38.5(2) . . ?
O23 V4 V10 37.3(2) . . ?
V5 V4 V10 78.24(6) . . ?
V3 V4 V10 75.48(6) . . ?
O5 V5 O17 107.4(4) . . ?
O5 V5 O16 105.7(4) . . ?
O17 V5 O16 94.4(3) . . ?
O5 V5 O24 107.8(4) . . ?
O17 V5 O24 144.4(3) . . ?
O16 V5 O24 80.9(3) . . ?
O5 V5 O25 102.9(3) . . ?
O17 V5 O25 81.1(3) . . ?
O16 V5 O25 151.1(3) . . ?
O24 V5 O25 86.4(3) . . ?
O5 V5 V4 111.6(3) . . ?
O17 V5 V4 124.5(2) . . ?
O16 V5 V4 38.0(2) . . ?
O24 V5 V4 42.9(2) . . ?
O25 V5 V4 124.6(2) . . ?
O5 V5 V6 109.7(3) . . ?
O17 V5 V6 38.1(2) . . ?
O16 V5 V6 127.2(2) . . ?
O24 V5 V6 121.8(2) . . ?
O25 V5 V6 43.1(2) . . ?
V4 V5 V6 138.79(8) . . ?
O6 V6 O18 107.5(4) . . ?
O6 V6 O17 109.4(4) . . ?
O18 V6 O17 100.7(3) . . ?
O6 V6 O26 108.9(4) . . ?
O18 V6 O26 80.4(3) . . ?
O17 V6 O26 139.3(3) . . ?
O6 V6 O25 105.6(3) . . ?
O18 V6 O25 144.2(3) . . ?
O17 V6 O25 80.5(3) . . ?
O26 V6 O25 76.4(3) . . ?
O6 V6 V7 114.1(3) . . ?
O18 V6 V7 38.7(2) . . ?
O17 V6 V7 127.4(2) . . ?
O26 V6 V7 41.7(2) . . ?
O25 V6 V7 113.4(2) . . ?
O6 V6 V5 112.7(3) . . ?
O18 V6 V5 130.1(2) . . ?
O17 V6 V5 38.5(2) . . ?
O26 V6 V5 111.8(2) . . ?
O25 V6 V5 42.0(2) . . ?
V7 V6 V5 132.10(7) . . ?
O6 V6 V11 111.1(3) . . ?
O18 V6 V11 115.5(2) . . ?
O17 V6 V11 112.0(2) . . ?
O26 V6 V11 39.2(2) . . ?
O25 V6 V11 37.2(2) . . ?
V7 V6 V11 78.41(6) . . ?
V5 V6 V11 75.82(6) . . ?
O7 V7 O18 106.5(3) . . ?
O7 V7 O19 107.3(3) . . ?
O18 V7 O19 94.0(3) . . ?
O7 V7 O26 106.5(3) . . ?
O18 V7 O26 81.2(3) . . ?
O19 V7 O26 145.8(3) . . ?
O7 V7 O27 104.2(3) . . ?
O18 V7 O27 149.2(3) . . ?
O19 V7 O27 79.9(3) . . ?
O26 V7 O27 87.1(3) . . ?
O7 V7 V6 111.9(3) . . ?
O18 V7 V6 38.0(2) . . ?
O19 V7 V6 124.4(3) . . ?
O26 V7 V6 43.2(2) . . ?
O27 V7 V6 124.3(2) . . ?
O7 V7 V8 111.4(3) . . ?
O18 V7 V8 124.8(2) . . ?
O19 V7 V8 37.3(2) . . ?
O26 V7 V8 122.1(2) . . ?
O27 V7 V8 42.6(2) . . ?
V6 V7 V8 136.65(7) . . ?
O8 V8 O19 108.0(4) . . ?
O8 V8 O20 106.9(3) . . ?
O19 V8 O20 101.9(3) . . ?
O8 V8 O28 109.0(3) . . ?
O19 V8 O28 140.4(3) . . ?
O20 V8 O28 80.3(3) . . ?
O8 V8 O27 105.2(3) . . ?
O19 V8 O27 80.5(3) . . ?
O20 V8 O27 145.2(3) . . ?
O28 V8 O27 76.8(3) . . ?
O8 V8 V1 114.1(3) . . ?
O19 V8 V1 129.0(3) . . ?
O20 V8 V1 39.3(2) . . ?
O28 V8 V1 41.0(2) . . ?
O27 V8 V1 113.4(2) . . ?
O8 V8 V7 112.6(3) . . ?
O19 V8 V7 38.7(2) . . ?
O20 V8 V7 130.9(2) . . ?
O28 V8 V7 111.7(2) . . ?
O27 V8 V7 41.8(2) . . ?
V1 V8 V7 131.99(7) . . ?
O8 V8 V12 110.5(3) . . ?
O19 V8 V12 112.8(2) . . ?
O20 V8 V12 116.1(2) . . ?
O28 V8 V12 39.4(2) . . ?
O27 V8 V12 37.5(2) . . ?
V1 V8 V12 78.16(6) . . ?
V7 V8 V12 75.84(6) . . ?
O9 V9 O32 105.3(3) . . ?
O9 V9 O29 104.6(3) . . ?
O32 V9 O29 94.0(3) . . ?
O9 V9 O21 103.5(3) . . ?
O32 V9 O21 90.4(3) . . ?
O29 V9 O21 149.2(3) . . ?
O9 V9 O22 105.5(3) . . ?
O32 V9 O22 148.5(3) . . ?
O29 V9 O22 84.7(3) . . ?
O21 V9 O22 76.1(3) . . ?
O9 V9 V2 107.4(3) . . ?
O32 V9 V2 123.5(2) . . ?
O29 V9 V2 119.8(2) . . ?
O21 V9 V2 37.9(2) . . ?
O22 V9 V2 38.2(2) . . ?
O10 V10 O29 105.8(3) . . ?
O10 V10 O30 103.3(3) . . ?
O29 V10 O30 95.1(3) . . ?
O10 V10 O23 103.3(3) . . ?
O29 V10 O23 90.0(3) . . ?
O30 V10 O23 150.4(3) . . ?
O10 V10 O24 105.3(3) . . ?
O29 V10 O24 148.1(3) . . ?
O30 V10 O24 84.7(3) . . ?
O23 V10 O24 75.9(3) . . ?
O10 V10 V4 105.8(3) . . ?
O29 V10 V4 124.0(2) . . ?
O30 V10 V4 120.4(2) . . ?
O23 V10 V4 38.2(2) . . ?
O24 V10 V4 37.8(2) . . ?
O11 V11 O30 103.6(3) . . ?
O11 V11 O31 103.9(3) . . ?
O30 V11 O31 94.4(3) . . ?
O11 V11 O25 103.8(3) . . ?
O30 V11 O25 91.0(3) . . ?
O31 V11 O25 149.7(3) . . ?
O11 V11 O26 104.5(3) . . ?
O30 V11 O26 151.2(3) . . ?
O31 V11 O26 84.7(3) . . ?
O25 V11 O26 76.5(3) . . ?
O11 V11 V6 107.1(3) . . ?
O30 V11 V6 125.1(2) . . ?
O31 V11 V6 120.0(2) . . ?
O25 V11 V6 38.1(2) . . ?
O26 V11 V6 38.4(2) . . ?
O12 V12 O31 105.1(3) . . ?
O12 V12 O32 102.7(3) . . ?
O31 V12 O32 94.8(3) . . ?
O12 V12 O27 104.1(3) . . ?
O31 V12 O27 91.1(3) . . ?
O32 V12 O27 150.0(3) . . ?
O12 V12 O28 104.6(3) . . ?
O31 V12 O28 149.8(3) . . ?
O32 V12 O28 84.0(3) . . ?
O27 V12 O28 76.3(3) . . ?
O12 V12 V8 106.9(2) . . ?
O31 V12 V8 124.9(2) . . ?
O32 V12 V8 119.7(2) . . ?
O27 V12 V8 38.1(2) . . ?
O28 V12 V8 38.3(2) . . ?
O601 S601 C601 106.9(6) . . ?
O601 S601 C602 104.7(8) . . ?
C601 S601 C602 98.0(8) . . ?
O701 S701 C701 112.1(13) . . ?
O701 S701 C702 114.1(15) . . ?
C701 S701 C702 106.1(15) . . ?
O801 S801 C801 115.2(13) . . ?
O801 S801 C802 111.8(11) . . ?
C801 S801 C802 106.0(12) . . ?
O901 S901 C902 106.8(11) . . ?
O901 S901 C901 105.5(10) . . ?
C902 S901 C901 98.7(9) . . ?
O991 C993 C992 120(3) . . ?
O991 C993 C991 121(2) . . ?
C992 C993 C991 119(2) . . ?
C405 N401 C405 116.4(11) 7_556 . ?
C405 N401 C401 107.6(8) 7_556 . ?
C405 N401 C401 97.9(7) . . ?
C405 N401 C401 97.8(7) 7_556 7_556 ?
C405 N401 C401 107.5(8) . 7_556 ?
C401 N401 C401 130.9(15) . 7_556 ?
C403 C402 C401 127(2) . . ?
C404 C403 C402 97(2) . . ?
C406 C405 N401 113.5(9) . . ?
C407 C406 C405 105.8(13) . . ?
C406 C407 C408 109(2) . . ?
C402 C401 N401 122.1(11) . . ?
C506 C505 N501 108.4(8) . . ?

loop_
_geom_bond_atom_site_label_1
_geom_bond_atom_site_label_2
_geom_bond_distance
_geom_bond_site_symmetry_2
_geom_bond_publ_flag
C1 N1 1.110(16) . ?
C1 N2 1.349(17) . ?
C101 C102 1.43(3) . ?
C101 N101 1.496(17) . ?
C102 C103 1.48(3) . ?
C103 C104 1.41(4) . ?
C105 C106 1.43(3) . ?
C105 N101 1.488(19) . ?
C106 C107 1.56(3) . ?
C107 C108 1.51(3) . ?
C109 C110 1.45(2) . ?
C109 N101 1.575(17) . ?
C110 C111 1.46(2) . ?
C111 C112 1.56(3) . ?
C113 C114 1.47(2) . ?
C113 N101 1.512(19) . ?
C114 C115 1.52(3) . ?
C115 C116 1.43(3) . ?
C201 N201 1.499(16) . ?
C201 C202 1.519(19) . ?
C202 C203 1.53(2) . ?
C203 C204 1.56(3) . ?
C205 C206 1.496(19) . ?
C205 N201 1.529(16) . ?
C206 C207 1.48(2) . ?
C207 C208 1.54(3) . ?
C209 C210 1.50(2) . ?
C209 N201 1.526(16) . ?
C210 C211 1.55(3) . ?
C211 C212 1.43(3) . ?
C213 N201 1.520(15) . ?
C213 C214 1.534(18) . ?
C214 C215 1.514(18) . ?
C215 C216 1.46(2) . ?
C301 C302 1.522(14) . ?
C301 N301 1.527(13) . ?
C302 C303 1.512(14) . ?
C303 C304 1.524(17) . ?
C305 N301 1.508(13) . ?
C305 C306 1.536(11) . ?
C306 C307 1.526(11) . ?
C307 C308 1.510(12) . ?
C309 N301 1.511(14) . ?
C309 C310 1.538(16) . ?
C310 C311 1.541(18) . ?
C311 C312 1.51(2) . ?
C313 C314 1.504(16) . ?
C313 N301 1.508(13) . ?
C314 C315 1.520(16) . ?
C315 C316 1.486(19) . ?
C501 N501 1.563(6) . ?
C501 C502 1.569(12) . ?
C502 C503 1.510(11) . ?
C503 C504 1.535(13) . ?
C506 C507 1.492(12) . ?
C506 C505 1.579(12) . ?
C507 C508 1.534(12) . ?
C601 S601 1.768(15) . ?
C602 S601 1.798(16) . ?
C701 S701 1.62(2) . ?
C702 S701 1.74(3) . ?
C801 S801 1.61(2) . ?
C802 S801 1.66(2) . ?
C901 S901 1.76(2) . ?
C902 S901 1.74(2) . ?
N501 C505 1.637(6) 7_466 ?
N501 C505 1.637(6) . ?
O1 V1 1.611(7) . ?
O2 V2 1.611(7) . ?
O3 V3 1.596(7) . ?
O4 V4 1.592(7) . ?
O5 V5 1.609(7) . ?
O6 V6 1.595(7) . ?
O7 V7 1.607(7) . ?
O8 V8 1.599(7) . ?
O9 V9 1.596(6) . ?
O10 V10 1.593(6) . ?
O11 V11 1.586(6) . ?
O12 V12 1.588(6) . ?
O13 V2 1.789(7) . ?
O13 V1 1.844(7) . ?
O14 V2 1.807(7) . ?
O14 V3 1.845(7) . ?
O15 V4 1.786(7) . ?
O15 V3 1.835(7) . ?
O16 V4 1.794(7) . ?
O16 V5 1.835(7) . ?
O17 V6 1.809(7) . ?
O17 V5 1.828(7) . ?
O18 V6 1.793(7) . ?
O18 V7 1.822(7) . ?
O19 V8 1.788(7) . ?
O19 V7 1.846(7) . ?
O20 V8 1.803(7) . ?
O20 V1 1.844(7) . ?
O21 V9 1.917(7) . ?
O21 V1 1.928(7) . ?
O21 V2 1.946(7) . ?
O22 V3 1.892(7) . ?
O22 V2 1.946(7) . ?
O22 V9 1.964(7) . ?
O23 V3 1.898(7) . ?
O23 V10 1.925(7) . ?
O23 V4 1.962(7) . ?
O24 V5 1.901(7) . ?
O24 V4 1.941(7) . ?
O24 V10 1.970(7) . ?
O25 V11 1.916(7) . ?
O25 V5 1.918(7) . ?
O25 V6 1.956(7) . ?
O26 V7 1.892(7) . ?
O26 V6 1.949(7) . ?
O26 V11 1.982(7) . ?
O27 V7 1.918(7) . ?
O27 V12 1.922(7) . ?
O27 V8 1.947(7) . ?
O28 V1 1.877(7) . ?
O28 V8 1.941(7) . ?
O28 V12 1.986(7) . ?
O29 V10 1.735(7) . ?
O29 V9 1.874(7) . ?
O30 V11 1.746(7) . ?
O30 V10 1.869(7) . ?
O31 V12 1.743(7) . ?
O31 V11 1.868(7) . ?
O32 V9 1.743(7) . ?
O32 V12 1.871(7) . ?
O601 S601 1.501(10) . ?
O701 S701 1.358(15) . ?
O801 S801 1.343(13) . ?
O901 S901 1.423(11) . ?
V1 V8 2.844(2) . ?
V1 V2 2.863(2) . ?
V2 V3 2.858(2) . ?
V2 V9 3.063(2) . ?
V3 V4 2.865(2) . ?
V4 V5 2.840(2) . ?
V4 V10 3.074(2) . ?
V5 V6 2.855(2) . ?
V6 V7 2.835(2) . ?
V6 V11 3.064(2) . ?
V7 V8 2.864(2) . ?
V8 V12 3.058(2) . ?
C991 C993 1.49(3) . ?
C992 C993 1.45(3) . ?
C993 O991 1.27(2) . ?
N401 C405 1.633(6) 7_556 ?
N401 C405 1.633(6) . ?
N401 C401 1.636(6) . ?
N401 C401 1.637(6) 7_556 ?
C402 C403 1.552(13) . ?
C402 C401 1.611(13) . ?
C403 C404 1.552(14) . ?
C405 C406 1.607(12) . ?
C406 C407 1.498(13) . ?
C407 C408 1.514(13) . ?
